data_7105313
loop_
_publ_author_name
'Roy, Lindsay E'
'Ortiz-Acosta, Denisse'
'Batista, Enrique R'
'Scott, Brian L'
'Blair, Michael W'
'May, Iain'
'Del Sesto, Rico E'
'Martin, Richard L'

_publ_section_title
;
 Luminescence in Ce(IV) polyoxometalate [Ce(W5O18)2]8-: a combined
 experimental and theoretical study.
;
_journal_issue 11
_journal_name_full 'Chemical communications (Cambridge, England)'
_journal_page_first 1848
_journal_page_last 1850
_journal_paper_doi 10.1039/b926660g
_journal_volume 46
_journal_year 2010
_chemical_formula_sum 'Ce H62 Na8 O67 W10'
_chemical_formula_weight 3297.04
_chemical_name_systematic
;
?
;
_space_group_IT_number 15
_symmetry_cell_setting monoclinic
_symmetry_space_group_name_Hall '-C 2yc'
_symmetry_space_group_name_H-M 'C 1 2/c 1'
_atom_sites_solution_primary direct
_atom_sites_solution_secondary difmap
_audit_creation_method SHELXL-97
_cell_angle_alpha 90.00
_cell_angle_beta 95.941(3)
_cell_angle_gamma 90.00
_cell_formula_units_Z 4
_cell_length_a 18.041(5)
_cell_length_b 18.497(5)
_cell_length_c 18.324(5)
_cell_measurement_reflns_used 8198
_cell_measurement_temperature 120(1)
_cell_measurement_theta_max 55.92
_cell_measurement_theta_min 4.47
_cell_volume 6082(3)
_computing_cell_refinement 'SAINT+, v. 7.06 (Bruker AXS, 2001)'
_computing_data_collection 'APEX II, v. 1.08 (Bruker AXS, 2003)'
_computing_data_reduction 'SAINT+, v. 7.06 (Bruker AXS, 2001)'
_computing_molecular_graphics 'SHELXTL, v. 6.10, (Bruker AXS, 2000)'
_computing_publication_material 'SHELXTL, v. 6.10, (Bruker AXS, 2000)'
_computing_structure_refinement 'SHELXL-97 (Sheldrick, 1997)'
_computing_structure_solution 'SHELXS-97 (Sheldrick, 1990)'
_diffrn_ambient_temperature 120(1)
_diffrn_measured_fraction_theta_full 0.999
_diffrn_measured_fraction_theta_max 0.939
_diffrn_measurement_device_type 'Bruker D8 with APEXII CCD'
_diffrn_measurement_method '\w scans'
_diffrn_radiation_monochromator graphite
_diffrn_radiation_source 'fine-focus sealed tube'
_diffrn_radiation_type MoK\a
_diffrn_radiation_wavelength 0.71073
_diffrn_reflns_av_R_equivalents 0.0668
_diffrn_reflns_av_sigmaI/netI 0.0597
_diffrn_reflns_limit_h_max 23
_diffrn_reflns_limit_h_min -23
_diffrn_reflns_limit_k_max 24
_diffrn_reflns_limit_k_min -24
_diffrn_reflns_limit_l_max 23
_diffrn_reflns_limit_l_min -23
_diffrn_reflns_number 32637
_diffrn_reflns_theta_full 25.00
_diffrn_reflns_theta_max 28.19
_diffrn_reflns_theta_min 1.87
_diffrn_standards_decay_% 0
_diffrn_standards_interval_count 0
_diffrn_standards_interval_time 0
_diffrn_standards_number 0
_exptl_absorpt_coefficient_mu 19.746
_exptl_absorpt_correction_T_max 0.2428
_exptl_absorpt_correction_T_min 0.1101
_exptl_absorpt_correction_type multi-scan
_exptl_absorpt_process_details 'SADABS 2.03 (Sheldrick, 2001)'
_exptl_crystal_colour yellow
_exptl_crystal_density_diffrn 3.601
_exptl_crystal_density_method 'not measured'
_exptl_crystal_description block
_exptl_crystal_F_000 5936
_exptl_crystal_size_max 0.20
_exptl_crystal_size_mid 0.12
_exptl_crystal_size_min 0.10
_refine_diff_density_max 3.259
_refine_diff_density_min -3.344
_refine_diff_density_rms 0.397
_refine_ls_extinction_method none
_refine_ls_goodness_of_fit_ref 1.038
_refine_ls_hydrogen_treatment noref
_refine_ls_matrix_type full
_refine_ls_number_parameters 394
_refine_ls_number_reflns 7032
_refine_ls_number_restraints 0
_refine_ls_restrained_S_all 1.038
_refine_ls_R_factor_all 0.0574
_refine_ls_R_factor_gt 0.0411
_refine_ls_shift/su_max 0.001
_refine_ls_shift/su_mean 0.000
_refine_ls_structure_factor_coef Fsqd
_refine_ls_weighting_details 'calc w=1/[\s^2^(Fo^2^)+(0.0593P)^2^+0.0000P] where P=(Fo^2^+2Fc^2^)/3'
_refine_ls_weighting_scheme calc
_refine_ls_wR_factor_gt 0.0986
_refine_ls_wR_factor_ref 0.1079
_reflns_number_gt 5595
_reflns_number_total 7032
_reflns_threshold_expression >2sigma(I)
_cod_data_source_file b926660g.txt
_cod_data_source_block apx683
_cod_original_sg_symbol_H-M 'C 2/c'
_cod_original_formula_sum 'H62 Ce Na8 O67 W10'
_cod_database_code 7105313

loop_
_symmetry_equiv_pos_as_xyz
'x, y, z'
'-x, y, -z+1/2'
'x+1/2, y+1/2, z'
'-x+1/2, y+1/2, -z+1/2'
'-x, -y, -z'
'x, -y, z-1/2'
'-x+1/2, -y+1/2, -z'
'x+1/2, -y+1/2, z-1/2'

loop_
_atom_site_label
_atom_site_type_symbol
_atom_site_fract_x
_atom_site_fract_y
_atom_site_fract_z
_atom_site_U_iso_or_equiv
_atom_site_adp_type
_atom_site_occupancy
_atom_site_symmetry_multiplicity
_atom_site_calc_flag
_atom_site_refinement_flags
_atom_site_disorder_assembly
_atom_site_disorder_group
Ce1 Ce 0.5000 0.74534(4) 0.2500 0.01292(16) Uani 1 2 d S . .
W1 W 0.64456(2) 0.86009(2) 0.16795(2) 0.01399(11) Uani 1 1 d . . .
W2 W 0.67491(2) 0.63057(2) 0.26371(2) 0.01348(10) Uani 1 1 d . . .
W3 W 0.69565(2) 0.79458(2) 0.33002(2) 0.01392(10) Uani 1 1 d . . .
W4 W 0.62219(2) 0.694613(19) 0.10050(2) 0.01347(10) Uani 1 1 d . . .
W5 W 0.78547(2) 0.74545(2) 0.18799(2) 0.01468(11) Uani 1 1 d . . .
Na1 Na 0.5542(2) 0.5527(2) -0.0598(2) 0.0234(9) Uani 1 1 d . . .
Na2 Na 0.5000 0.5689(3) -0.2500 0.0208(12) Uani 1 2 d S . .
Na3 Na 0.7001(3) 0.9934(2) 0.0128(2) 0.0317(11) Uani 1 1 d . . .
Na4 Na 0.5718(3) 1.1447(3) 0.0885(3) 0.0534(16) Uani 1 1 d . . .
Na5 Na 0.5000 1.0648(4) 0.2500 0.053(2) Uani 1 2 d S . .
O1 O 0.5523(4) 0.8470(3) 0.1939(4) 0.0170(15) Uani 1 1 d . . .
O2 O 0.5329(4) 0.7014(3) 0.1351(4) 0.0161(15) Uani 1 1 d . . .
O3 O 0.5787(4) 0.6432(3) 0.2794(4) 0.0159(14) Uani 1 1 d . . .
O4 O 0.5973(4) 0.7885(3) 0.3384(4) 0.0165(14) Uani 1 1 d . . .
O5 O 0.7076(4) 0.6908(4) 0.3479(4) 0.0181(15) Uani 1 1 d . . .
O6 O 0.6827(4) 0.8802(4) 0.2681(4) 0.0183(15) Uani 1 1 d . . .
O7 O 0.6220(4) 0.7978(3) 0.0822(4) 0.0175(15) Uani 1 1 d . . .
O8 O 0.6478(4) 0.6105(4) 0.1609(4) 0.0188(15) Uani 1 1 d . . .
O9 O 0.6648(4) 0.7451(3) 0.2160(3) 0.0144(14) Uani 1 1 d . . .
O10 O 0.6431(4) 0.9448(3) 0.1284(4) 0.0180(15) Uani 1 1 d . . .
O11 O 0.6021(4) 0.6563(4) 0.0159(4) 0.0221(16) Uani 1 1 d . . .
O12 O 0.6960(4) 0.5446(4) 0.2974(4) 0.0226(16) Uani 1 1 d . . .
O13 O 0.7327(4) 0.8302(4) 0.4125(4) 0.0253(17) Uani 1 1 d . . .
O14 O 0.7502(4) 0.8375(3) 0.1548(4) 0.0158(14) Uani 1 1 d . . .
O15 O 0.7325(4) 0.7060(3) 0.1024(4) 0.0158(14) Uani 1 1 d . . .
O16 O 0.7751(4) 0.6534(3) 0.2318(4) 0.0156(14) Uani 1 1 d . . .
O17 O 0.7930(4) 0.7854(3) 0.2853(4) 0.0161(14) Uani 1 1 d . . .
O18 O 0.8777(4) 0.7463(4) 0.1681(4) 0.0224(16) Uani 1 1 d . . .
O19 O 0.5755(4) 0.4584(4) 0.0296(4) 0.0277(18) Uani 1 1 d . . .
O20 O 0.6836(4) 0.5460(4) -0.0845(4) 0.0232(16) Uani 1 1 d . . .
O21 O 0.5194(4) 0.6459(4) -0.1476(4) 0.0204(16) Uani 1 1 d . . .
O22 O 0.5062(4) 0.4711(3) -0.1583(4) 0.0169(14) Uani 1 1 d . . .
O23 O 0.3707(4) 0.5758(4) -0.2194(5) 0.037(2) Uani 1 1 d . . .
O24 O 0.6760(4) 0.8763(4) -0.0276(4) 0.0246(17) Uani 1 1 d . . .
O25 O 0.7631(6) 1.0041(4) -0.0987(5) 0.054(3) Uani 1 1 d . . .
O26 O 0.5679(7) 1.0209(6) -0.0243(9) 0.097(5) Uani 1 1 d . . .
O27 O 0.6966(4) 1.1181(4) 0.0473(4) 0.0267(17) Uani 1 1 d . . .
O28 O 0.5308(4) 1.1666(4) -0.0348(4) 0.0271(17) Uani 1 1 d . . .
O29 O 0.5951(4) 1.2702(4) 0.0998(4) 0.0288(18) Uani 1 1 d . . .
O30 O 0.5125(15) 1.1938(15) 0.2194(11) 0.093(9) Uani 0.50 1 d P . .
O31 O 0.4541(7) 1.1128(8) 0.1201(8) 0.110(6) Uani 1 1 d . . .
O32 O 0.6127(4) 1.0754(4) 0.1943(4) 0.0264(17) Uani 1 1 d . . .
O33 O 0.4461(5) 0.9617(5) 0.1801(5) 0.050(3) Uani 1 1 d . . .
O34 O 0.4019(4) 0.6678(4) 0.0432(4) 0.0214(16) Uani 1 1 d . . .

loop_
_atom_site_aniso_label
_atom_site_aniso_U_11
_atom_site_aniso_U_22
_atom_site_aniso_U_33
_atom_site_aniso_U_23
_atom_site_aniso_U_13
_atom_site_aniso_U_12
Ce1 0.0150(4) 0.0111(4) 0.0127(4) 0.000 0.0018(3) 0.000
W1 0.0171(2) 0.01094(19) 0.0144(2) 0.00003(14) 0.00377(16) -0.00038(14)
W2 0.0145(2) 0.01105(19) 0.0152(2) 0.00104(14) 0.00285(16) 0.00028(14)
W3 0.0146(2) 0.0142(2) 0.0131(2) -0.00124(14) 0.00209(16) -0.00137(14)
W4 0.0161(2) 0.01187(19) 0.0127(2) -0.00169(14) 0.00299(16) -0.00048(14)
W5 0.0150(2) 0.0130(2) 0.0166(2) -0.00055(14) 0.00389(16) -0.00056(14)
Na1 0.031(3) 0.017(2) 0.023(2) 0.0001(16) 0.0057(19) -0.0016(17)
Na2 0.032(3) 0.019(3) 0.012(3) 0.000 0.004(2) 0.000
Na3 0.045(3) 0.023(2) 0.028(2) -0.0007(18) 0.010(2) -0.002(2)
Na4 0.043(3) 0.054(3) 0.058(4) 0.030(3) -0.016(3) -0.016(3)
Na5 0.034(4) 0.042(4) 0.088(6) 0.000 0.035(4) 0.000
O1 0.017(4) 0.015(3) 0.018(4) -0.006(3) 0.002(3) 0.006(3)
O2 0.014(4) 0.013(3) 0.021(4) 0.002(3) -0.001(3) -0.002(3)
O3 0.013(4) 0.016(3) 0.019(4) -0.001(3) 0.005(3) -0.004(3)
O4 0.013(4) 0.018(3) 0.020(4) 0.001(3) 0.007(3) 0.001(3)
O5 0.017(4) 0.020(4) 0.016(4) -0.003(3) -0.003(3) -0.004(3)
O6 0.025(4) 0.015(3) 0.015(3) -0.004(3) 0.003(3) 0.003(3)
O7 0.020(4) 0.018(3) 0.015(4) -0.003(3) 0.001(3) -0.005(3)
O8 0.024(4) 0.019(4) 0.014(3) -0.004(3) 0.005(3) 0.000(3)
O9 0.017(4) 0.010(3) 0.016(4) -0.004(3) 0.000(3) 0.002(3)
O10 0.029(4) 0.010(3) 0.016(4) 0.003(3) 0.004(3) -0.001(3)
O11 0.025(4) 0.016(4) 0.026(4) -0.004(3) 0.006(3) 0.002(3)
O12 0.030(4) 0.012(3) 0.027(4) 0.006(3) 0.009(3) -0.001(3)
O13 0.029(4) 0.023(4) 0.022(4) 0.000(3) -0.003(3) 0.003(3)
O14 0.013(4) 0.013(3) 0.023(4) -0.004(3) 0.012(3) -0.004(3)
O15 0.016(4) 0.011(3) 0.022(4) -0.004(3) 0.006(3) -0.004(3)
O16 0.015(4) 0.018(3) 0.013(3) 0.005(3) 0.002(3) 0.000(3)
O17 0.016(4) 0.019(3) 0.014(3) 0.000(3) 0.003(3) 0.000(3)
O18 0.014(4) 0.023(4) 0.033(4) 0.004(3) 0.011(3) -0.001(3)
O19 0.032(5) 0.021(4) 0.031(4) -0.002(3) 0.004(4) 0.001(3)
O20 0.029(4) 0.022(4) 0.021(4) -0.004(3) 0.009(3) -0.003(3)
O21 0.024(4) 0.020(4) 0.018(4) -0.004(3) 0.002(3) -0.002(3)
O22 0.024(4) 0.012(3) 0.016(3) -0.004(3) 0.006(3) 0.001(3)
O23 0.020(4) 0.023(4) 0.064(6) -0.003(4) -0.007(4) 0.006(3)
O24 0.031(4) 0.021(4) 0.024(4) -0.004(3) 0.011(3) 0.000(3)
O25 0.097(9) 0.027(5) 0.045(6) 0.008(4) 0.037(6) 0.014(5)
O26 0.078(9) 0.036(6) 0.165(14) 0.006(7) -0.052(9) 0.001(6)
O27 0.031(5) 0.023(4) 0.025(4) 0.005(3) 0.001(3) -0.004(3)
O28 0.027(4) 0.029(4) 0.024(4) 0.007(3) -0.003(3) 0.000(3)
O29 0.028(5) 0.034(4) 0.025(4) -0.003(3) 0.001(3) 0.000(4)
O30 0.09(2) 0.16(3) 0.030(13) -0.010(13) -0.018(14) 0.000(18)
O31 0.040(7) 0.171(14) 0.120(12) 0.091(11) 0.014(7) 0.015(8)
O32 0.021(4) 0.029(4) 0.029(4) -0.006(3) 0.001(3) -0.002(3)
O33 0.053(6) 0.041(5) 0.058(6) 0.016(5) 0.015(5) 0.004(5)
O34 0.023(4) 0.018(4) 0.023(4) -0.003(3) 0.003(3) 0.000(3)

loop_
_atom_type_symbol
_atom_type_description
_atom_type_scat_dispersion_real
_atom_type_scat_dispersion_imag
_atom_type_scat_source
O O 0.0106 0.0060 'International Tables Vol C Tables 4.2.6.8 and 6.1.1.4'
H H 0.0000 0.0000 'International Tables Vol C Tables 4.2.6.8 and 6.1.1.4'
Ce Ce -0.2486 2.6331 'International Tables Vol C Tables 4.2.6.8 and 6.1.1.4'
W W -0.8490 6.8722 'International Tables Vol C Tables 4.2.6.8 and 6.1.1.4'
Na Na 0.0362 0.0249 'International Tables Vol C Tables 4.2.6.8 and 6.1.1.4'

loop_
_geom_angle_atom_site_label_1
_geom_angle_atom_site_label_2
_geom_angle_atom_site_label_3
_geom_angle
_geom_angle_site_symmetry_1
_geom_angle_site_symmetry_3
_geom_angle_publ_flag
O1 Ce1 O1 75.9(3) . 2_655 ?
O1 Ce1 O2 75.1(2) . . ?
O1 Ce1 O2 142.6(2) 2_655 . ?
O1 Ce1 O2 142.6(2) . 2_655 ?
O1 Ce1 O2 75.1(2) 2_655 2_655 ?
O2 Ce1 O2 140.2(3) . 2_655 ?
O1 Ce1 O3 117.9(2) . . ?
O1 Ce1 O3 141.1(2) 2_655 . ?
O2 Ce1 O3 74.6(2) . . ?
O2 Ce1 O3 74.2(2) 2_655 . ?
O1 Ce1 O3 141.1(2) . 2_655 ?
O1 Ce1 O3 117.9(2) 2_655 2_655 ?
O2 Ce1 O3 74.2(2) . 2_655 ?
O2 Ce1 O3 74.6(2) 2_655 2_655 ?
O3 Ce1 O3 75.7(3) . 2_655 ?
O1 Ce1 O4 74.6(2) . . ?
O1 Ce1 O4 75.0(2) 2_655 . ?
O2 Ce1 O4 118.5(2) . . ?
O2 Ce1 O4 75.5(2) 2_655 . ?
O3 Ce1 O4 74.6(2) . . ?
O3 Ce1 O4 142.3(2) 2_655 . ?
O1 Ce1 O4 75.0(2) . 2_655 ?
O1 Ce1 O4 74.6(2) 2_655 2_655 ?
O2 Ce1 O4 75.5(2) . 2_655 ?
O2 Ce1 O4 118.5(2) 2_655 2_655 ?
O3 Ce1 O4 142.3(2) . 2_655 ?
O3 Ce1 O4 74.6(2) 2_655 2_655 ?
O4 Ce1 O4 141.1(3) . 2_655 ?
O10 W1 O1 105.0(3) . . ?
O10 W1 O6 102.3(3) . . ?
O1 W1 O6 91.3(3) . . ?
O10 W1 O7 101.8(3) . . ?
O1 W1 O7 90.7(3) . . ?
O6 W1 O7 154.4(3) . . ?
O10 W1 O14 96.5(3) . . ?
O1 W1 O14 158.4(3) . . ?
O6 W1 O14 84.5(3) . . ?
O7 W1 O14 84.3(3) . . ?
O10 W1 O9 171.3(3) . . ?
O1 W1 O9 83.7(3) . . ?
O6 W1 O9 77.8(2) . . ?
O7 W1 O9 77.1(3) . . ?
O14 W1 O9 74.8(2) . . ?
O12 W2 O3 104.0(3) . . ?
O12 W2 O8 101.2(3) . . ?
O3 W2 O8 91.7(3) . . ?
O12 W2 O5 101.9(3) . . ?
O3 W2 O5 91.0(3) . . ?
O8 W2 O5 155.4(3) . . ?
O12 W2 O16 97.2(3) . . ?
O3 W2 O16 158.8(3) . . ?
O8 W2 O16 84.3(3) . . ?
O5 W2 O16 84.4(3) . . ?
O12 W2 O9 171.7(3) . . ?
O3 W2 O9 84.3(3) . . ?
O8 W2 O9 78.7(3) . . ?
O5 W2 O9 77.2(3) . . ?
O16 W2 O9 74.4(2) . . ?
O13 W3 O4 104.2(3) . . ?
O13 W3 O6 102.3(3) . . ?
O4 W3 O6 92.3(3) . . ?
O13 W3 O5 101.7(3) . . ?
O4 W3 O5 91.0(3) . . ?
O6 W3 O5 154.2(3) . . ?
O13 W3 O17 96.6(3) . . ?
O4 W3 O17 159.2(3) . . ?
O6 W3 O17 83.7(3) . . ?
O5 W3 O17 84.3(3) . . ?
O13 W3 O9 171.2(3) . . ?
O4 W3 O9 84.5(3) . . ?
O6 W3 O9 77.9(2) . . ?
O5 W3 O9 76.9(2) . . ?
O17 W3 O9 74.7(2) . . ?
O11 W4 O2 103.6(3) . . ?
O11 W4 O8 101.6(3) . . ?
O2 W4 O8 91.4(3) . . ?
O11 W4 O7 104.8(3) . . ?
O2 W4 O7 90.4(3) . . ?
O8 W4 O7 152.4(3) . . ?
O11 W4 O15 100.2(3) . . ?
O2 W4 O15 156.2(3) . . ?
O8 W4 O15 84.0(3) . . ?
O7 W4 O15 83.3(3) . . ?
O11 W4 O9 173.3(3) . . ?
O2 W4 O9 83.0(3) . . ?
O8 W4 O9 76.7(2) . . ?
O7 W4 O9 76.1(2) . . ?
O15 W4 O9 73.3(2) . . ?
O18 W5 O14 102.8(3) . . ?
O18 W5 O15 104.0(3) . . ?
O14 W5 O15 87.5(3) . . ?
O18 W5 O16 103.6(3) . . ?
O14 W5 O16 153.6(3) . . ?
O15 W5 O16 86.6(3) . . ?
O18 W5 O17 102.3(3) . . ?
O14 W5 O17 86.6(3) . . ?
O15 W5 O17 153.7(3) . . ?
O16 W5 O17 87.3(3) . . ?
O18 W5 O9 179.1(3) . . ?
O14 W5 O9 77.2(2) . . ?
O15 W5 O9 77.0(3) . . ?
O16 W5 O9 76.4(2) . . ?
O17 W5 O9 76.7(3) . . ?
O19 Na1 O21 174.1(3) . . ?
O19 Na1 O20 90.1(3) . . ?
O21 Na1 O20 95.8(3) . . ?
O19 Na1 O22 94.3(3) . . ?
O21 Na1 O22 84.3(3) . . ?
O20 Na1 O22 96.0(3) . . ?
O19 Na1 O19 82.8(3) . 5_665 ?
O21 Na1 O19 91.3(3) . 5_665 ?
O20 Na1 O19 172.0(3) . 5_665 ?
O22 Na1 O19 81.0(3) . 5_665 ?
O19 Na1 O11 99.1(3) . . ?
O21 Na1 O11 82.6(3) . . ?
O20 Na1 O11 81.8(3) . . ?
O22 Na1 O11 166.4(3) . . ?
O19 Na1 O11 102.9(3) 5_665 . ?
O19 Na1 Na2 138.1(3) . . ?
O21 Na1 Na2 41.45(19) . . ?
O20 Na1 Na2 89.6(2) . . ?
O22 Na1 Na2 44.19(19) . . ?
O19 Na1 Na2 93.3(2) 5_665 . ?
O11 Na1 Na2 122.2(2) . . ?
O19 Na1 Na1 42.2(2) . 5_665 ?
O21 Na1 Na1 131.9(3) . 5_665 ?
O20 Na1 Na1 132.1(3) . 5_665 ?
O22 Na1 Na1 86.7(2) . 5_665 ?
O19 Na1 Na1 40.65(19) 5_665 5_665 ?
O11 Na1 Na1 104.8(2) . 5_665 ?
Na2 Na1 Na1 121.84(19) . 5_665 ?
O21 Na2 O21 105.5(4) . 2_654 ?
O21 Na2 O23 81.6(3) . . ?
O21 Na2 O23 94.8(3) 2_654 . ?
O21 Na2 O23 94.8(3) . 2_654 ?
O21 Na2 O23 81.6(3) 2_654 2_654 ?
O23 Na2 O23 174.1(4) . 2_654 ?
O21 Na2 O22 84.7(2) . . ?
O21 Na2 O22 168.8(3) 2_654 . ?
O23 Na2 O22 81.9(3) . . ?
O23 Na2 O22 102.5(3) 2_654 . ?
O21 Na2 O22 168.8(3) . 2_654 ?
O21 Na2 O22 84.7(2) 2_654 2_654 ?
O23 Na2 O22 102.5(3) . 2_654 ?
O23 Na2 O22 81.9(3) 2_654 2_654 ?
O22 Na2 O22 85.5(3) . 2_654 ?
O21 Na2 Na1 147.3(3) . 2_654 ?
O21 Na2 Na1 42.43(18) 2_654 2_654 ?
O23 Na2 Na1 93.3(2) . 2_654 ?
O23 Na2 Na1 87.2(2) 2_654 2_654 ?
O22 Na2 Na1 126.8(2) . 2_654 ?
O22 Na2 Na1 43.63(16) 2_654 2_654 ?
O21 Na2 Na1 42.43(18) . . ?
O21 Na2 Na1 147.3(3) 2_654 . ?
O23 Na2 Na1 87.2(2) . . ?
O23 Na2 Na1 93.3(2) 2_654 . ?
O22 Na2 Na1 43.63(16) . . ?
O22 Na2 Na1 126.8(2) 2_654 . ?
Na1 Na2 Na1 170.2(2) 2_654 . ?
O24 Na3 O27 167.5(4) . . ?
O24 Na3 O25 84.1(3) . . ?
O27 Na3 O25 99.8(3) . . ?
O24 Na3 O26 87.7(4) . . ?
O27 Na3 O26 79.8(3) . . ?
O25 Na3 O26 105.9(5) . . ?
O24 Na3 O20 90.9(3) . 7_665 ?
O27 Na3 O20 100.9(3) . 7_665 ?
O25 Na3 O20 91.5(4) . 7_665 ?
O26 Na3 O20 162.3(5) . 7_665 ?
O24 Na3 O10 81.9(3) . . ?
O27 Na3 O10 95.4(3) . . ?
O25 Na3 O10 164.2(3) . . ?
O26 Na3 O10 81.0(4) . . ?
O20 Na3 O10 81.4(3) 7_665 . ?
O24 Na3 Na4 132.3(3) . . ?
O27 Na3 Na4 36.6(2) . . ?
O25 Na3 Na4 124.9(3) . . ?
O26 Na3 Na4 50.8(3) . . ?
O20 Na3 Na4 121.1(2) 7_665 . ?
O10 Na3 Na4 70.50(19) . . ?
O31 Na4 O28 94.5(4) . . ?
O31 Na4 O29 112.6(5) . . ?
O28 Na4 O29 87.2(3) . . ?
O31 Na4 O32 82.8(4) . . ?
O28 Na4 O32 157.1(4) . . ?
O29 Na4 O32 114.9(4) . . ?
O31 Na4 O27 153.8(5) . . ?
O28 Na4 O27 87.0(3) . . ?
O29 Na4 O27 93.6(3) . . ?
O32 Na4 O27 85.8(3) . . ?
O31 Na4 O30 56.3(7) . . ?
O28 Na4 O30 130.1(6) . . ?
O29 Na4 O30 72.2(6) . . ?
O32 Na4 O30 66.4(6) . . ?
O27 Na4 O30 137.7(6) . . ?
O31 Na4 Na5 44.8(3) . . ?
O28 Na4 Na5 138.4(3) . . ?
O29 Na4 Na5 113.6(3) . . ?
O32 Na4 Na5 39.5(2) . . ?
O27 Na4 Na5 124.7(2) . . ?
O30 Na4 Na5 42.2(6) . . ?
O31 Na4 Na3 119.1(5) . . ?
O28 Na4 Na3 85.5(3) . . ?
O29 Na4 Na3 128.1(3) . . ?
O32 Na4 Na3 76.2(2) . . ?
O27 Na4 Na3 34.8(2) . . ?
O30 Na4 Na3 142.7(6) . . ?
Na5 Na4 Na3 105.38(17) . . ?
O32 Na5 O32 170.5(5) 2_655 . ?
O32 Na5 O33 88.7(3) 2_655 . ?
O32 Na5 O33 98.7(3) . . ?
O32 Na5 O33 98.7(3) 2_655 2_655 ?
O32 Na5 O33 88.7(3) . 2_655 ?
O33 Na5 O33 77.4(5) . 2_655 ?
O32 Na5 O30 96.9(7) 2_655 . ?
O32 Na5 O30 73.7(7) . . ?
O33 Na5 O30 132.6(5) . . ?
O33 Na5 O30 146.5(6) 2_655 . ?
O32 Na5 O30 73.7(7) 2_655 2_655 ?
O32 Na5 O30 96.9(7) . 2_655 ?
O33 Na5 O30 146.5(6) . 2_655 ?
O33 Na5 O30 132.6(5) 2_655 2_655 ?
O30 Na5 O30 29.4(10) . 2_655 ?
O32 Na5 O31 99.2(3) 2_655 . ?
O32 Na5 O31 77.5(3) . . ?
O33 Na5 O31 73.4(4) . . ?
O33 Na5 O31 145.1(5) 2_655 . ?
O30 Na5 O31 59.2(6) . . ?
O30 Na5 O31 81.3(6) 2_655 . ?
O32 Na5 O31 77.5(3) 2_655 2_655 ?
O32 Na5 O31 99.2(3) . 2_655 ?
O33 Na5 O31 145.1(5) . 2_655 ?
O33 Na5 O31 73.4(4) 2_655 2_655 ?
O30 Na5 O31 81.3(6) . 2_655 ?
O30 Na5 O31 59.2(6) 2_655 2_655 ?
O31 Na5 O31 139.9(8) . 2_655 ?
O32 Na5 Na4 39.6(2) 2_655 2_655 ?
O32 Na5 Na4 134.7(3) . 2_655 ?
O33 Na5 Na4 125.7(3) . 2_655 ?
O33 Na5 Na4 92.7(2) 2_655 2_655 ?
O30 Na5 Na4 80.9(6) . 2_655 ?
O30 Na5 Na4 51.5(5) 2_655 2_655 ?
O31 Na5 Na4 119.8(4) . 2_655 ?
O31 Na5 Na4 39.3(3) 2_655 2_655 ?
O32 Na5 Na4 134.7(3) 2_655 . ?
O32 Na5 Na4 39.6(2) . . ?
O33 Na5 Na4 92.7(2) . . ?
O33 Na5 Na4 125.7(3) 2_655 . ?
O30 Na5 Na4 51.5(5) . . ?
O30 Na5 Na4 80.9(6) 2_655 . ?
O31 Na5 Na4 39.3(3) . . ?
O31 Na5 Na4 119.8(4) 2_655 . ?
Na4 Na5 Na4 132.4(3) 2_655 . ?
W1 O1 Ce1 129.8(3) . . ?
W4 O2 Ce1 130.4(3) . . ?
W2 O3 Ce1 128.7(3) . . ?
W3 O4 Ce1 128.5(3) . . ?
W2 O5 W3 114.3(3) . . ?
W1 O6 W3 114.0(3) . . ?
W4 O7 W1 116.4(3) . . ?
W2 O8 W4 115.1(3) . . ?
W5 O9 W2 92.8(2) . . ?
W5 O9 W3 93.2(2) . . ?
W2 O9 W3 91.1(2) . . ?
W5 O9 W1 91.7(2) . . ?
W2 O9 W1 175.5(3) . . ?
W3 O9 W1 89.6(2) . . ?
W5 O9 W4 91.7(2) . . ?
W2 O9 W4 89.0(2) . . ?
W3 O9 W4 175.1(3) . . ?
W1 O9 W4 89.9(2) . . ?
W1 O10 Na3 131.6(3) . . ?
W4 O11 Na1 149.4(4) . . ?
W5 O14 W1 116.4(3) . . ?
W5 O15 W4 118.1(3) . . ?
W5 O16 W2 116.4(3) . . ?
W5 O17 W3 115.3(3) . . ?
Na1 O19 Na1 97.2(3) . 5_665 ?
Na1 O20 Na3 134.2(3) . 7_665 ?
Na2 O21 Na1 96.1(3) . . ?
Na1 O22 Na2 92.2(2) . . ?
Na3 O27 Na4 108.6(3) . . ?
O30 O30 Na5 75.3(5) 2_655 . ?
O30 O30 Na4 161.5(6) 2_655 . ?
Na5 O30 Na4 86.3(8) . . ?
Na4 O31 Na5 95.9(5) . . ?
Na5 O32 Na4 100.8(3) . . ?

loop_
_geom_bond_atom_site_label_1
_geom_bond_atom_site_label_2
_geom_bond_distance
_geom_bond_site_symmetry_2
_geom_bond_publ_flag
Ce1 O1 2.384(7) . ?
Ce1 O1 2.384(7) 2_655 ?
Ce1 O2 2.389(7) . ?
Ce1 O2 2.389(7) 2_655 ?
Ce1 O3 2.391(7) . ?
Ce1 O3 2.391(7) 2_655 ?
Ce1 O4 2.399(7) . ?
Ce1 O4 2.399(7) 2_655 ?
W1 O10 1.726(6) . ?
W1 O1 1.793(7) . ?
W1 O6 1.929(7) . ?
W1 O7 1.956(7) . ?
W1 O14 1.989(6) . ?
W1 O9 2.316(6) . ?
W2 O12 1.733(7) . ?
W2 O3 1.803(7) . ?
W2 O8 1.933(7) . ?
W2 O5 1.943(7) . ?
W2 O16 2.001(7) . ?
W2 O9 2.292(6) . ?
W3 O13 1.719(7) . ?
W3 O4 1.800(7) . ?
W3 O6 1.948(7) . ?
W3 O5 1.956(7) . ?
W3 O17 2.021(7) . ?
W3 O9 2.297(6) . ?
W4 O11 1.709(7) . ?
W4 O2 1.796(7) . ?
W4 O8 1.938(7) . ?
W4 O7 1.939(6) . ?
W4 O15 1.998(7) . ?
W4 O9 2.367(6) . ?
W5 O18 1.741(7) . ?
W5 O14 1.895(7) . ?
W5 O15 1.896(7) . ?
W5 O16 1.900(6) . ?
W5 O17 1.921(6) . ?
W5 O9 2.287(7) . ?
Na1 O19 2.396(8) . ?
Na1 O21 2.397(8) . ?
Na1 O20 2.427(9) . ?
Na1 O22 2.440(7) . ?
Na1 O19 2.469(9) 5_665 ?
Na1 O11 2.470(8) . ?
Na1 Na2 3.533(4) . ?
Na1 Na1 3.649(8) 5_665 ?
Na2 O21 2.352(7) . ?
Na2 O21 2.352(7) 2_654 ?
Na2 O23 2.458(8) . ?
Na2 O23 2.458(8) 2_654 ?
Na2 O22 2.464(8) . ?
Na2 O22 2.464(8) 2_654 ?
Na2 Na1 3.533(4) 2_654 ?
Na3 O24 2.316(8) . ?
Na3 O27 2.394(9) . ?
Na3 O25 2.445(10) . ?
Na3 O26 2.465(13) . ?
Na3 O20 2.468(9) 7_665 ?
Na3 O10 2.609(8) . ?
Na3 Na4 3.973(8) . ?
Na4 O31 2.334(13) . ?
Na4 O28 2.339(9) . ?
Na4 O29 2.364(10) . ?
Na4 O32 2.378(9) . ?
Na4 O27 2.497(10) . ?
Na4 O30 2.87(2) . ?
Na4 Na5 3.663(6) . ?
Na5 O32 2.375(7) 2_655 ?
Na5 O32 2.375(7) . ?
Na5 O33 2.441(12) . ?
Na5 O33 2.441(12) 2_655 ?
Na5 O30 2.47(3) . ?
Na5 O30 2.47(3) 2_655 ?
Na5 O31 2.595(13) . ?
Na5 O31 2.595(13) 2_655 ?
Na5 Na4 3.663(6) 2_655 ?
O19 Na1 2.469(9) 5_665 ?
O20 Na3 2.468(9) 7_665 ?
O30 O30 1.25(4) 2_655 ?
